data_7019590
loop_
_publ_author_name
'Chen, Baokuan'
'Wang, Bo'
'Lin, Zhengguo'
'Fan, Linyuan'
'Gao, Yuanzhe'
'Chi, Yingnan'
'Hu, Changwen'

_publ_section_title
;
 Controlled solvothermal synthesis of novel organic functionalized
 polyoxovanadates.
;
_journal_issue 23
_journal_name_full 'Dalton transactions (Cambridge, England : 2003)'
_journal_page_first 6910
_journal_page_last 6913
_journal_paper_doi 10.1039/c2dt30660c
_journal_volume 41
_journal_year 2012
_chemical_formula_moiety 'C48 H40 As8 N8 O56 V16, 4(C3 H7 N O), 12(O)'
_chemical_formula_sum 'C60 H68 As8 N12 O72 V16'
_chemical_formula_weight 3523.66
_chemical_name_systematic
;
?
;
_space_group_IT_number 12
_symmetry_cell_setting monoclinic
_symmetry_space_group_name_Hall '-C 2y'
_symmetry_space_group_name_H-M 'C 1 2/m 1'
_atom_sites_solution_hydrogens geom
_atom_sites_solution_primary direct
_atom_sites_solution_secondary difmap
_audit_creation_method SHELXL-97
_cell_angle_alpha 90.00
_cell_angle_beta 124.473(3)
_cell_angle_gamma 90.00
_cell_formula_units_Z 2
_cell_length_a 24.181(4)
_cell_length_b 26.241(4)
_cell_length_c 14.983(2)
_cell_measurement_reflns_used 2722
_cell_measurement_temperature 150(2)
_cell_measurement_theta_max 26.08
_cell_measurement_theta_min 2.50
_cell_volume 7838(2)
_computing_cell_refinement 'Bruker SMART'
_computing_data_collection 'Bruker SMART'
_computing_data_reduction 'Bruker SAINT'
_computing_molecular_graphics 'Bruker SHELXTL'
_computing_publication_material 'Bruker SHELXTL'
_computing_structure_refinement 'SHELXL-97 (Sheldrick, 1997)'
_computing_structure_solution 'SHELXS-97 (Sheldrick, 1990)'
_diffrn_ambient_temperature 150(2)
_diffrn_measured_fraction_theta_full 0.992
_diffrn_measured_fraction_theta_max 0.992
_diffrn_radiation_monochromator graphite
_diffrn_radiation_source 'fine-focus sealed tube'
_diffrn_radiation_type MoK\a
_diffrn_radiation_wavelength 0.71073
_diffrn_reflns_av_R_equivalents 0.0607
_diffrn_reflns_av_sigmaI/netI 0.0842
_diffrn_reflns_limit_h_max 16
_diffrn_reflns_limit_h_min -28
_diffrn_reflns_limit_k_max 31
_diffrn_reflns_limit_k_min -31
_diffrn_reflns_limit_l_max 17
_diffrn_reflns_limit_l_min -16
_diffrn_reflns_number 19402
_diffrn_reflns_theta_full 25.01
_diffrn_reflns_theta_max 25.01
_diffrn_reflns_theta_min 1.57
_exptl_absorpt_coefficient_mu 2.661
_exptl_absorpt_correction_T_max 0.727
_exptl_absorpt_correction_T_min 0.678
_exptl_absorpt_correction_type multi-scan
_exptl_crystal_colour green
_exptl_crystal_density_diffrn 1.493
_exptl_crystal_density_method 'not measured'
_exptl_crystal_description block
_exptl_crystal_F_000 3440
_exptl_crystal_size_max 0.15
_exptl_crystal_size_mid 0.13
_exptl_crystal_size_min 0.12
_platon_squeeze_details ' ?'
_refine_diff_density_max 2.050
_refine_diff_density_min -0.830
_refine_diff_density_rms 0.193
_refine_ls_extinction_method none
_refine_ls_goodness_of_fit_ref 0.963
_refine_ls_hydrogen_treatment constr
_refine_ls_matrix_type full
_refine_ls_number_parameters 403
_refine_ls_number_reflns 7030
_refine_ls_number_restraints 51
_refine_ls_restrained_S_all 0.966
_refine_ls_R_factor_all 0.1057
_refine_ls_R_factor_gt 0.0740
_refine_ls_shift/su_max 0.000
_refine_ls_shift/su_mean 0.000
_refine_ls_structure_factor_coef Fsqd
_refine_ls_weighting_details 'calc w=1/[\s^2^(Fo^2^)+(0.1650P)^2^+0.0000P] where P=(Fo^2^+2Fc^2^)/3'
_refine_ls_weighting_scheme calc
_refine_ls_wR_factor_gt 0.2175
_refine_ls_wR_factor_ref 0.2425
_reflns_number_gt 4306
_reflns_number_total 7087
_reflns_threshold_expression >2sigma(I)
_cod_data_source_file c2dt30660c.txt
_cod_data_source_block compound1
_cod_depositor_comments
;
The following automatic conversions were performed:

'_symmetry_cell_setting' value 'Monoclinic' changed to 'monoclinic'
according to /home/saulius/struct/CIF-dictionaries/cif_core.dic
dictionary named 'cif_core.dic' version 2.4.1 from 2010-06-29.

Automatic conversion script
Id: cif_fix_values 1891 2012-01-12 08:04:46Z andrius 
;
_cod_original_sg_symbol_H-M 'C 2/m'
_cod_original_formula_sum ' C60 H68 As8 N12 O72 V16'
_cod_database_code 7019590

loop_
_symmetry_equiv_pos_as_xyz
'x, y, z'
'-x, y, -z'
'x+1/2, y+1/2, z'
'-x+1/2, y+1/2, -z'
'-x, -y, -z'
'x, -y, z'
'-x+1/2, -y+1/2, -z'
'x+1/2, -y+1/2, z'

loop_
_atom_site_label
_atom_site_type_symbol
_atom_site_fract_x
_atom_site_fract_y
_atom_site_fract_z
_atom_site_U_iso_or_equiv
_atom_site_adp_type
_atom_site_occupancy
_atom_site_symmetry_multiplicity
_atom_site_calc_flag
_atom_site_refinement_flags
As1 As 0.16120(4) 0.11199(3) 0.82220(7) 0.0314(3) Uani 1 1 d .
As2 As 0.12641(5) 0.11132(3) 0.40214(7) 0.0313(3) Uani 1 1 d .
V1 V 0.0000 0.22429(7) 0.5000 0.0317(5) Uani 1 2 d S
V2 V 0.27715(10) 0.0000 0.71225(17) 0.0297(5) Uani 1 2 d S
V3 V -0.01484(7) 0.17825(5) 0.30127(11) 0.0326(4) Uani 1 1 d .
V4 V 0.21992(8) 0.10146(5) 0.66872(13) 0.0347(4) Uani 1 1 d .
V5 V 0.22786(10) 0.0000 0.84943(16) 0.0336(5) Uani 1 2 d S
V6 V 0.20494(10) 0.0000 0.47892(17) 0.0311(5) Uani 1 2 d S
O1 O 0.2892(4) 0.0000 0.9760(7) 0.044(2) Uani 1 2 d S
O2 O 0.1444(3) 0.1240(2) 0.5266(4) 0.0358(14) Uani 1 1 d .
O3 O 0.1618(3) 0.04784(19) 0.8335(4) 0.0327(14) Uani 1 1 d .
O4 O 0.2530(3) 0.0472(2) 0.7776(4) 0.0329(14) Uani 1 1 d .
O5 O 0.1352(3) 0.0498(2) 0.3845(5) 0.0385(15) Uani 1 1 d .
O6 O 0.2400(3) 0.0476(2) 0.5998(5) 0.0321(13) Uani 1 1 d .
O7 O -0.0183(3) 0.2206(2) 0.2231(5) 0.0473(17) Uani 1 1 d .
O8 O 0.2564(4) 0.0000 0.4438(8) 0.046(2) Uani 1 2 d S
O9 O 0.1660(3) 0.1311(2) 0.7203(5) 0.0381(15) Uani 1 1 d .
O10 O 0.3572(5) 0.0000 0.7736(9) 0.062(3) Uani 1 2 d S
O11 O 0.0452(3) 0.1243(2) 0.3137(5) 0.0397(15) Uani 1 1 d .
O12 O 0.0549(3) 0.2019(2) 0.4485(5) 0.0376(14) Uani 1 1 d .
O13 O -0.0709(3) 0.2028(2) 0.3505(4) 0.0350(14) Uani 1 1 d .
O14 O 0.2787(3) 0.1422(2) 0.7113(5) 0.0477(17) Uani 1 1 d .
O15 O 0.0000 0.2858(3) 0.5000 0.047(2) Uani 1 2 d S
O16 O 0.0868(3) 0.1298(2) 0.7944(5) 0.0374(14) Uani 1 1 d .
C3 C 0.1805(4) 0.1540(3) 0.3787(7) 0.033(2) Uani 1 1 d .
N1 N 0.2920(6) 0.2481(4) 0.3125(10) 0.091(4) Uani 1 1 d .
H1B H 0.2854 0.2805 0.3067 0.109 Uiso 1 1 calc R
H1C H 0.3202 0.2350 0.3014 0.109 Uiso 1 1 calc R
C6 C 0.2577(6) 0.2175(4) 0.3394(9) 0.055(3) Uani 1 1 d .
C12 C 0.3344(6) 0.1717(5) 1.1587(9) 0.068(3) Uani 1 1 d D
C11 C 0.3095(6) 0.1223(4) 1.1518(9) 0.064(3) Uani 1 1 d .
H11A H 0.3265 0.1016 1.2123 0.077 Uiso 1 1 calc R
C10 C 0.2568(6) 0.1061(4) 1.0461(9) 0.057(3) Uani 1 1 d .
H10A H 0.2386 0.0736 1.0364 0.069 Uiso 1 1 calc R
C4 C 0.2201(6) 0.1312(4) 0.3494(10) 0.065(3) Uani 1 1 d .
H4A H 0.2216 0.0960 0.3442 0.079 Uiso 1 1 calc R
C8 C 0.2627(7) 0.1807(5) 0.9695(9) 0.086(5) Uani 1 1 d .
H8A H 0.2491 0.2007 0.9090 0.103 Uiso 1 1 calc R
C2 C 0.1747(6) 0.2035(4) 0.3787(11) 0.071(4) Uani 1 1 d .
H2A H 0.1450 0.2173 0.3927 0.085 Uiso 1 1 calc R
N2 N 0.3865(5) 0.1918(5) 1.2598(8) 0.094(4) Uani 1 1 d D
C5 C 0.2579(6) 0.1639(4) 0.3280(10) 0.066(3) Uani 1 1 d .
H5A H 0.2836 0.1498 0.3059 0.079 Uiso 1 1 calc R
C7 C 0.3178(7) 0.1988(5) 1.0746(11) 0.094(5) Uani 1 1 d .
H7A H 0.3405 0.2288 1.0814 0.113 Uiso 1 1 calc R
C1 C 0.2116(6) 0.2358(4) 0.3585(12) 0.080(4) Uani 1 1 d .
H1A H 0.2052 0.2708 0.3577 0.096 Uiso 1 1 calc R
C9 C 0.2316(4) 0.1386(3) 0.9555(7) 0.034(2) Uani 1 1 d .
C13 C 0.0902(12) 0.2626(10) 0.111(2) 0.188(10) Uani 1 1 d U
H13A H 0.1074 0.2841 0.0798 0.282 Uiso 1 1 calc R
H13B H 0.1148 0.2686 0.1872 0.282 Uiso 1 1 calc R
H13C H 0.0437 0.2701 0.0778 0.282 Uiso 1 1 calc R
C14 C 0.1368(8) 0.1895(7) 0.0452(13) 0.118(6) Uani 1 1 d U
H14A H 0.1506 0.2200 0.0273 0.178 Uiso 1 1 calc R
H14B H 0.1097 0.1692 -0.0188 0.178 Uiso 1 1 calc R
H14C H 0.1758 0.1704 0.0982 0.178 Uiso 1 1 calc R
C15 C 0.0697(14) 0.1593(9) 0.1080(19) 0.169(9) Uani 1 1 d DU
H15A H 0.0411 0.1652 0.1300 0.203 Uiso 1 1 calc R
N3 N 0.0983(6) 0.2030(7) 0.0888(9) 0.111(5) Uani 1 1 d D
O17 O 0.0815(11) 0.1136(8) 0.0963(17) 0.221(9) Uani 1 1 d DU
O1W O 0.1039(4) 0.0000 0.5767(6) 0.034(2) Uani 1 2 d S
O2W O 0.1130(6) 0.0000 0.9110(11) 0.079(4) Uani 1 2 d S
O3W O 0.0493(9) 0.0726(6) 0.9085(15) 0.187(6) Uani 1 1 d U
O4W O 0.0000 0.1125(10) 0.5000 0.083(8) Uani 0.50 2 d SPU
O5W O 0.4037(10) 0.1275(9) 0.5818(18) 0.111(6) Uani 0.50 1 d PU
O6W O 0.0104(14) 0.0000 0.715(2) 0.103(7) Uani 0.50 2 d SPU

loop_
_atom_site_aniso_label
_atom_site_aniso_U_11
_atom_site_aniso_U_22
_atom_site_aniso_U_33
_atom_site_aniso_U_23
_atom_site_aniso_U_13
_atom_site_aniso_U_12
As1 0.0392(5) 0.0184(5) 0.0308(5) -0.0006(3) 0.0165(4) 0.0020(4)
As2 0.0409(5) 0.0204(5) 0.0368(5) 0.0045(4) 0.0245(4) 0.0035(4)
V1 0.0391(12) 0.0161(10) 0.0349(11) 0.000 0.0179(10) 0.000
V2 0.0247(10) 0.0184(10) 0.0388(12) 0.000 0.0137(9) 0.000
V3 0.0388(9) 0.0225(8) 0.0315(8) 0.0031(6) 0.0169(7) 0.0014(6)
V4 0.0400(9) 0.0211(8) 0.0413(9) -0.0014(6) 0.0220(7) -0.0029(6)
V5 0.0356(12) 0.0207(10) 0.0281(11) 0.000 0.0082(9) 0.000
V6 0.0368(12) 0.0202(10) 0.0446(12) 0.000 0.0280(10) 0.000
O1 0.044(5) 0.045(6) 0.032(5) 0.000 0.014(4) 0.000
O2 0.045(4) 0.029(3) 0.032(3) 0.003(3) 0.021(3) 0.011(3)
O3 0.041(3) 0.016(3) 0.035(3) -0.003(2) 0.017(3) -0.006(2)
O4 0.039(3) 0.015(3) 0.033(3) 0.002(2) 0.013(3) 0.000(2)
O5 0.058(4) 0.025(3) 0.035(3) 0.001(3) 0.027(3) -0.001(3)
O6 0.036(3) 0.021(3) 0.039(3) -0.006(2) 0.021(3) -0.008(2)
O7 0.060(4) 0.031(4) 0.044(4) 0.015(3) 0.025(3) 0.004(3)
O8 0.047(5) 0.040(5) 0.071(7) 0.000 0.045(5) 0.000
O9 0.045(4) 0.024(3) 0.035(3) 0.007(3) 0.016(3) 0.008(3)
O10 0.042(6) 0.051(6) 0.081(8) 0.000 0.027(6) 0.000
O11 0.041(4) 0.033(3) 0.033(3) 0.000(3) 0.015(3) 0.005(3)
O12 0.041(3) 0.036(3) 0.032(3) -0.003(3) 0.018(3) -0.008(3)
O13 0.034(3) 0.032(3) 0.028(3) -0.001(3) 0.010(3) 0.002(3)
O14 0.054(4) 0.019(3) 0.063(4) -0.004(3) 0.029(4) -0.004(3)
O15 0.051(6) 0.026(5) 0.049(6) 0.000 0.019(5) 0.000
O16 0.035(3) 0.038(4) 0.035(3) 0.006(3) 0.017(3) 0.009(3)
C3 0.044(5) 0.025(5) 0.049(5) -0.001(4) 0.036(5) 0.001(4)
N1 0.119(9) 0.033(5) 0.172(13) 0.018(6) 0.113(10) 0.006(6)
C6 0.068(7) 0.038(6) 0.065(7) -0.001(5) 0.043(6) -0.009(5)
C12 0.085(9) 0.058(8) 0.054(7) -0.031(6) 0.035(7) -0.026(7)
C11 0.075(8) 0.039(6) 0.053(7) 0.001(5) 0.021(6) 0.001(6)
C10 0.066(7) 0.046(6) 0.054(7) -0.018(5) 0.030(6) -0.014(5)
C4 0.081(8) 0.044(7) 0.087(9) 0.014(6) 0.056(8) -0.002(6)
C8 0.117(11) 0.074(9) 0.030(6) 0.013(6) 0.020(7) -0.039(8)
C2 0.084(9) 0.053(7) 0.125(11) -0.002(7) 0.089(9) -0.009(6)
N2 0.068(7) 0.121(10) 0.069(7) -0.066(7) 0.025(6) -0.040(7)
C5 0.083(8) 0.054(7) 0.091(9) 0.015(6) 0.068(8) -0.003(6)
C7 0.095(10) 0.061(8) 0.069(9) 0.013(7) 0.012(8) -0.039(8)
C1 0.088(9) 0.031(6) 0.150(14) 0.009(7) 0.085(10) 0.008(6)
C9 0.039(5) 0.027(5) 0.034(5) -0.006(4) 0.020(4) -0.006(4)
C13 0.184(13) 0.167(13) 0.190(13) 0.013(9) 0.093(9) 0.007(9)
C14 0.111(9) 0.148(11) 0.110(9) -0.005(7) 0.071(7) -0.006(7)
C15 0.180(16) 0.26(3) 0.116(12) -0.024(18) 0.109(12) 0.00(2)
N3 0.064(7) 0.204(17) 0.053(7) -0.006(9) 0.027(6) -0.012(9)
O17 0.224(16) 0.23(2) 0.156(13) -0.051(15) 0.073(12) -0.022(17)
O1W 0.044(5) 0.033(5) 0.023(4) 0.000 0.016(4) 0.000
O2W 0.111(10) 0.030(6) 0.126(11) 0.000 0.086(9) 0.000
O3W 0.226(10) 0.169(10) 0.200(10) 0.007(8) 0.141(8) 0.021(8)
O4W 0.076(10) 0.081(11) 0.091(11) 0.000 0.046(8) 0.000
O5W 0.099(8) 0.112(9) 0.107(9) 0.001(6) 0.049(7) 0.001(6)
O6W 0.091(9) 0.110(10) 0.101(9) 0.000 0.051(7) 0.000

loop_
_atom_type_symbol
_atom_type_description
_atom_type_scat_dispersion_real
_atom_type_scat_dispersion_imag
_atom_type_scat_source
C C 0.0033 0.0016 'International Tables Vol C Tables 4.2.6.8 and 6.1.1.4'
H H 0.0000 0.0000 'International Tables Vol C Tables 4.2.6.8 and 6.1.1.4'
N N 0.0061 0.0033 'International Tables Vol C Tables 4.2.6.8 and 6.1.1.4'
O O 0.0106 0.0060 'International Tables Vol C Tables 4.2.6.8 and 6.1.1.4'
V V 0.3005 0.5294 'International Tables Vol C Tables 4.2.6.8 and 6.1.1.4'
As As 0.0499 2.0058 'International Tables Vol C Tables 4.2.6.8 and 6.1.1.4'

loop_
_geom_angle_atom_site_label_1
_geom_angle_atom_site_label_2
_geom_angle_atom_site_label_3
_geom_angle
_geom_angle_site_symmetry_1
_geom_angle_site_symmetry_3
O16 As1 O9 108.1(3) . .
O16 As1 O3 104.5(3) . .
O9 As1 O3 112.8(3) . .
O16 As1 C9 111.3(3) . .
O9 As1 C9 111.7(3) . .
O3 As1 C9 108.2(3) . .
O11 As2 O5 105.6(3) . .
O11 As2 O2 106.8(3) . .
O5 As2 O2 112.9(3) . .
O11 As2 C3 110.9(3) . .
O5 As2 C3 112.2(3) . .
O2 As2 C3 108.3(3) . .
O15 V1 O12 107.39(18) . 2_556
O15 V1 O12 107.39(18) . .
O12 V1 O12 145.2(4) 2_556 .
O15 V1 O13 106.54(18) . .
O12 V1 O13 90.8(2) 2_556 .
O12 V1 O13 79.3(2) . .
O15 V1 O13 106.54(18) . 2_556
O12 V1 O13 79.3(2) 2_556 2_556
O12 V1 O13 90.8(2) . 2_556
O13 V1 O13 146.9(4) . 2_556
O15 V1 V3 113.41(4) . .
O12 V1 V3 122.28(18) 2_556 .
O12 V1 V3 39.50(16) . .
O13 V1 V3 39.87(17) . .
O13 V1 V3 122.77(18) 2_556 .
O15 V1 V3 113.41(4) . 2_556
O12 V1 V3 39.50(16) 2_556 2_556
O12 V1 V3 122.28(18) . 2_556
O13 V1 V3 122.77(18) . 2_556
O13 V1 V3 39.87(17) 2_556 2_556
V3 V1 V3 133.18(8) . 2_556
O10 V2 O4 109.5(4) . 6
O10 V2 O4 109.5(4) . .
O4 V2 O4 83.1(4) 6 .
O10 V2 O6 109.0(4) . 6
O4 V2 O6 84.0(2) 6 6
O4 V2 O6 141.5(3) . 6
O10 V2 O6 109.0(4) . .
O4 V2 O6 141.5(3) 6 .
O4 V2 O6 84.0(2) . .
O6 V2 O6 83.9(3) 6 .
O10 V2 V6 113.6(4) . .
O4 V2 V6 118.72(18) 6 .
O4 V2 V6 118.72(18) . .
O6 V2 V6 41.98(17) 6 .
O6 V2 V6 41.98(17) . .
O10 V2 V4 113.33(5) . 6
O4 V2 V4 42.05(17) 6 6
O4 V2 V4 118.41(19) . 6
O6 V2 V4 42.17(17) 6 6
O6 V2 V4 119.08(18) . 6
V6 V2 V4 80.99(5) . 6
O10 V2 V4 113.33(5) . .
O4 V2 V4 118.41(19) 6 .
O4 V2 V4 42.05(17) . .
O6 V2 V4 119.08(18) 6 .
O6 V2 V4 42.17(17) . .
V6 V2 V4 80.99(5) . .
V4 V2 V4 133.34(9) 6 .
O10 V2 V5 116.1(4) . .
O4 V2 V5 41.56(18) 6 .
O4 V2 V5 41.56(18) . .
O6 V2 V5 117.25(19) 6 .
O6 V2 V5 117.25(19) . .
V6 V2 V5 130.35(9) . .
V4 V2 V5 79.88(5) 6 .
V4 V2 V5 79.88(5) . .
O7 V3 O11 107.7(3) . .
O7 V3 O16 105.1(3) . 2_556
O11 V3 O16 84.5(3) . 2_556
O7 V3 O12 105.1(3) . .
O11 V3 O12 90.1(3) . .
O16 V3 O12 149.5(3) 2_556 .
O7 V3 O13 106.6(3) . .
O11 V3 O13 145.6(3) . .
O16 V3 O13 88.4(2) 2_556 .
O12 V3 O13 79.2(2) . .
O7 V3 V1 111.9(3) . .
O11 V3 V1 121.58(18) . .
O16 V3 V1 122.38(19) 2_556 .
O12 V3 V1 39.38(18) . .
O13 V3 V1 39.90(16) . .
O14 V4 O2 107.8(3) . .
O14 V4 O4 107.6(3) . .
O2 V4 O4 144.6(3) . .
O14 V4 O6 105.2(3) . .
O2 V4 O6 90.1(2) . .
O4 V4 O6 79.0(2) . .
O14 V4 O9 102.3(3) . .
O2 V4 O9 83.8(2) . .
O4 V4 O9 90.5(2) . .
O6 V4 O9 152.4(2) . .
O14 V4 V2 108.7(2) . .
O2 V4 V2 123.75(18) . .
O4 V4 V2 39.55(17) . .
O6 V4 V2 39.61(17) . .
O9 V4 V2 126.81(18) . .
O1 V5 O3 106.9(3) . 6
O1 V5 O3 106.9(3) . .
O3 V5 O3 80.8(3) 6 .
O1 V5 O4 106.4(3) . .
O3 V5 O4 146.8(3) 6 .
O3 V5 O4 90.7(2) . .
O1 V5 O4 106.4(3) . 6
O3 V5 O4 90.7(2) 6 6
O3 V5 O4 146.8(3) . 6
O4 V5 O4 78.9(3) . 6
O1 V5 V2 111.0(3) . .
O3 V5 V2 123.59(18) 6 .
O3 V5 V2 123.59(18) . .
O4 V5 V2 39.44(17) . .
O4 V5 V2 39.44(17) 6 .
O8 V6 O6 107.1(3) . .
O8 V6 O6 107.1(3) . 6
O6 V6 O6 79.4(3) . 6
O8 V6 O5 105.9(3) . 6
O6 V6 O5 146.9(3) . 6
O6 V6 O5 89.3(2) 6 6
O8 V6 O5 105.9(3) . .
O6 V6 O5 89.3(2) . .
O6 V6 O5 146.9(3) 6 .
O5 V6 O5 83.4(3) 6 .
O8 V6 V2 110.3(4) . .
O6 V6 V2 39.73(17) . .
O6 V6 V2 39.73(17) 6 .
O5 V6 V2 123.79(19) 6 .
O5 V6 V2 123.79(19) . .
As2 O2 V4 129.9(3) . .
As1 O3 V5 128.1(3) . .
V2 O4 V5 99.0(2) . .
V2 O4 V4 98.4(3) . .
V5 O4 V4 144.3(3) . .
As2 O5 V6 131.6(3) . .
V2 O6 V6 98.3(2) . .
V2 O6 V4 98.2(3) . .
V6 O6 V4 147.1(3) . .
As1 O9 V4 129.1(3) . .
As2 O11 V3 134.3(3) . .
V1 O12 V3 101.1(3) . .
V3 O13 V1 100.2(2) . .
As1 O16 V3 138.3(4) . 2_556
C2 C3 C4 121.2(9) . .
C2 C3 As2 120.1(7) . .
C4 C3 As2 118.3(7) . .
C6 N1 H1B 120.0 . .
C6 N1 H1C 120.0 . .
H1B N1 H1C 120.0 . .
N1 C6 C1 123.4(10) . .
N1 C6 C5 120.2(10) . .
C1 C6 C5 115.3(10) . .
C7 C12 C11 123.3(10) . .
C7 C12 N2 115.7(12) . .
C11 C12 N2 120.4(12) . .
C12 C11 C10 115.7(10) . .
C12 C11 H11A 122.2 . .
C10 C11 H11A 122.2 . .
C9 C10 C11 120.9(10) . .
C9 C10 H10A 119.5 . .
C11 C10 H10A 119.5 . .
C3 C4 C5 117.3(10) . .
C3 C4 H4A 121.3 . .
C5 C4 H4A 121.3 . .
C9 C8 C7 123.4(10) . .
C9 C8 H8A 118.3 . .
C7 C8 H8A 118.3 . .
C3 C2 C1 121.9(10) . .
C3 C2 H2A 119.1 . .
C1 C2 H2A 119.1 . .
C6 C5 C4 121.8(11) . .
C6 C5 H5A 119.1 . .
C4 C5 H5A 119.1 . .
C12 C7 C8 117.6(11) . .
C12 C7 H7A 121.2 . .
C8 C7 H7A 121.2 . .
C2 C1 C6 121.8(10) . .
C2 C1 H1A 119.1 . .
C6 C1 H1A 119.1 . .
C8 C9 C10 117.9(9) . .
C8 C9 As1 125.9(8) . .
C10 C9 As1 115.8(7) . .
N3 C13 H13A 109.5 . .
N3 C13 H13B 109.5 . .
H13A C13 H13B 109.5 . .
N3 C13 H13C 109.5 . .
H13A C13 H13C 109.5 . .
H13B C13 H13C 109.5 . .
N3 C14 H14A 109.5 . .
N3 C14 H14B 109.5 . .
H14A C14 H14B 109.5 . .
N3 C14 H14C 109.5 . .
H14A C14 H14C 109.5 . .
H14B C14 H14C 109.5 . .
O17 C15 N3 123(2) . .
O17 C15 H15A 118.3 . .
N3 C15 H15A 118.3 . .
C15 N3 C14 113.4(18) . .
C15 N3 C13 126.4(17) . .
C14 N3 C13 120.3(17) . .

loop_
_geom_bond_atom_site_label_1
_geom_bond_atom_site_label_2
_geom_bond_distance
_geom_bond_site_symmetry_2
As1 O16 1.668(6) .
As1 O9 1.672(6) .
As1 O3 1.691(5) .
As1 C9 1.878(8) .
As2 O11 1.668(6) .
As2 O5 1.670(6) .
As2 O2 1.690(6) .
As2 C3 1.898(8) .
V1 O15 1.614(9) .
V1 O12 1.966(6) 2_556
V1 O12 1.966(6) .
V1 O13 1.982(5) .
V1 O13 1.982(5) 2_556
V1 V3 3.0405(17) .
V1 V3 3.0405(17) 2_556
V2 O10 1.607(10) .
V2 O4 1.866(6) 6
V2 O4 1.866(6) .
V2 O6 1.868(6) 6
V2 O6 1.868(6) .
V2 V6 2.891(3) .
V2 V4 2.8994(17) 6
V2 V4 2.8994(17) .
V2 V5 2.901(3) .
V3 O7 1.583(6) .
V3 O11 1.960(6) .
V3 O16 1.969(6) 2_556
V3 O12 1.971(6) .
V3 O13 1.981(6) .
V4 O14 1.595(6) .
V4 O2 1.954(6) .
V4 O4 1.963(6) .
V4 O6 1.967(6) .
V4 O9 2.011(6) .
V5 O1 1.617(8) .
V5 O3 1.937(6) 6
V5 O3 1.937(6) .
V5 O4 1.949(6) .
V5 O4 1.949(6) 6
V6 O8 1.602(9) .
V6 O6 1.954(6) .
V6 O6 1.954(6) 6
V6 O5 1.963(6) 6
V6 O5 1.963(6) .
O16 V3 1.969(6) 2_556
C3 C2 1.306(14) .
C3 C4 1.392(14) .
N1 C6 1.369(13) .
N1 H1B 0.8600 .
N1 H1C 0.8600 .
C6 C1 1.386(15) .
C6 C5 1.415(15) .
C12 C7 1.297(16) .
C12 C11 1.409(16) .
C12 N2 1.414(11) .
C11 C10 1.424(14) .
C11 H11A 0.9300 .
C10 C9 1.416(14) .
C10 H10A 0.9300 .
C4 C5 1.418(14) .
C4 H4A 0.9300 .
C8 C9 1.286(14) .
C8 C7 1.452(16) .
C8 H8A 0.9300 .
C2 C1 1.382(15) .
C2 H2A 0.9300 .
C5 H5A 0.9300 .
C7 H7A 0.9300 .
C1 H1A 0.9300 .
C13 N3 1.63(3) .
C13 H13A 0.9600 .
C13 H13B 0.9600 .
C13 H13C 0.9600 .
C14 N3 1.453(18) .
C14 H14A 0.9600 .
C14 H14B 0.9600 .
C14 H14C 0.9600 .
C15 O17 1.268(16) .
C15 N3 1.449(17) .
C15 H15A 0.9300 .

loop_
_platon_squeeze_void_nr
_platon_squeeze_void_average_x
_platon_squeeze_void_average_y
_platon_squeeze_void_average_z
_platon_squeeze_void_volume
_platon_squeeze_void_count_electrons
1 -0.037 0.000 -0.026 990.8 448.3
2 0.001 0.500 -0.018 990.8 448.3
